data_7106890
loop_
_publ_author_name
and
'Dan A. Smith'
'Oleg V. Ozerov'

_publ_section_title
;
 Early-Late Heterobimetallic Rh-Ti and Rh-Zr Complexes via Addition of
 Early Metal Chlorides to Mono- and Divalent Rhodium
;
_journal_name_full Chem.Commun.
_journal_page_first 10779
_journal_paper_doi 10.1039/c1cc14373e
_journal_volume 47
_journal_year 2011
_chemical_formula_moiety 'C26 H40 Cl4 N P2 Rh Ti, C6 H5 F'
_chemical_formula_sum 'C32 H45 Cl4 F N P2 Rh Ti'
_chemical_formula_weight 817.24
_chemical_name_common (PNP)Rh(TiCl3)(Cl)
_chemical_name_systematic
;
?
;
_space_group_IT_number 14
_symmetry_cell_setting monoclinic
_symmetry_space_group_name_Hall '-P 2ybc'
_symmetry_space_group_name_H-M 'P 1 21/c 1'
_atom_sites_solution_hydrogens geom
_atom_sites_solution_primary direct
_atom_sites_solution_secondary difmap
_audit_creation_method SHELXL-97
_cell_angle_alpha 90.00
_cell_angle_beta 125.229(5)
_cell_angle_gamma 90.00
_cell_formula_units_Z 4
_cell_length_a 17.2563(14)
_cell_length_b 12.7259(10)
_cell_length_c 20.0652(12)
_cell_measurement_reflns_used 9996
_cell_measurement_temperature 110(2)
_cell_measurement_theta_max 27.38
_cell_measurement_theta_min 2.49
_cell_volume 3599.3(5)
_computing_structure_refinement 'SHELXL-97 (Sheldrick, 1997)'
_computing_structure_solution 'SHELXS-97 (Sheldrick, 1990)'
_diffrn_ambient_temperature 110(2)
_diffrn_measured_fraction_theta_full 1.000
_diffrn_measured_fraction_theta_max 1.000
_diffrn_radiation_monochromator graphite
_diffrn_radiation_source 'fine-focus sealed tube'
_diffrn_radiation_type MoK\a
_diffrn_radiation_wavelength 0.71073
_diffrn_reflns_av_R_equivalents 0.0289
_diffrn_reflns_av_sigmaI/netI 0.0213
_diffrn_reflns_limit_h_max 20
_diffrn_reflns_limit_h_min -20
_diffrn_reflns_limit_k_max 15
_diffrn_reflns_limit_k_min -15
_diffrn_reflns_limit_l_max 23
_diffrn_reflns_limit_l_min -23
_diffrn_reflns_number 31889
_diffrn_reflns_theta_full 25.00
_diffrn_reflns_theta_max 25.00
_diffrn_reflns_theta_min 1.44
_exptl_absorpt_coefficient_mu 1.095
_exptl_absorpt_correction_T_max 0.7456
_exptl_absorpt_correction_T_min 0.6337
_exptl_absorpt_correction_type multi-scan
_exptl_absorpt_process_details SADABS
_exptl_crystal_colour green
_exptl_crystal_density_diffrn 1.508
_exptl_crystal_density_method 'not measured'
_exptl_crystal_description block
_exptl_crystal_F_000 1672
_exptl_crystal_size_max 0.27
_exptl_crystal_size_mid 0.2
_exptl_crystal_size_min 0.03
_refine_diff_density_max 0.707
_refine_diff_density_min -0.492
_refine_diff_density_rms 0.059
_refine_ls_extinction_method none
_refine_ls_goodness_of_fit_ref 1.042
_refine_ls_hydrogen_treatment constr
_refine_ls_matrix_type full
_refine_ls_number_parameters 389
_refine_ls_number_reflns 6346
_refine_ls_number_restraints 0
_refine_ls_restrained_S_all 1.042
_refine_ls_R_factor_all 0.0285
_refine_ls_R_factor_gt 0.0224
_refine_ls_shift/su_max 0.001
_refine_ls_shift/su_mean 0.000
_refine_ls_structure_factor_coef Fsqd
_refine_ls_weighting_details 'calc w=1/[\s^2^(Fo^2^)+(0.0268P)^2^+2.4354P] where P=(Fo^2^+2Fc^2^)/3'
_refine_ls_weighting_scheme calc
_refine_ls_wR_factor_gt 0.0541
_refine_ls_wR_factor_ref 0.0566
_reflns_number_gt 5554
_reflns_number_total 6346
_reflns_threshold_expression >2sigma(I)
_cod_data_source_file c1cc14373e.txt
_cod_data_source_block oz280_DAS283
_cod_original_sg_symbol_H-M P2(1)/c
_cod_database_code 7106890

loop_
_symmetry_equiv_pos_as_xyz
'x, y, z'
'-x, y+1/2, -z+1/2'
'-x, -y, -z'
'x, -y-1/2, z-1/2'

loop_
_atom_site_label
_atom_site_type_symbol
_atom_site_fract_x
_atom_site_fract_y
_atom_site_fract_z
_atom_site_U_iso_or_equiv
_atom_site_adp_type
_atom_site_occupancy
_atom_site_symmetry_multiplicity
_atom_site_calc_flag
_atom_site_refinement_flags
Rh1 Rh 0.766660(11) 0.725695(13) 0.287493(9) 0.01373(5) Uani 1 1 d .
Ti1 Ti 0.79137(3) 0.90308(3) 0.27490(2) 0.01684(9) Uani 1 1 d .
Cl1 Cl 0.67685(4) 0.61622(4) 0.17509(3) 0.02501(13) Uani 1 1 d .
Cl2 Cl 0.93508(4) 0.98010(4) 0.33028(3) 0.02372(12) Uani 1 1 d .
Cl3 Cl 0.74830(4) 0.89813(4) 0.14475(3) 0.02565(13) Uani 1 1 d .
Cl4 Cl 0.69086(4) 1.02477(4) 0.26322(3) 0.02429(12) Uani 1 1 d .
P1 P 0.90947(4) 0.68345(4) 0.30576(3) 0.01522(12) Uani 1 1 d .
P2 P 0.66272(4) 0.73222(4) 0.32511(3) 0.01502(12) Uani 1 1 d .
N2 N 0.84997(12) 0.82083(13) 0.38730(10) 0.0144(4) Uani 1 1 d .
C1 C 0.71506(14) 0.84012(16) 0.39758(12) 0.0153(4) Uani 1 1 d .
C2 C 0.66830(15) 0.89604(17) 0.42444(13) 0.0185(5) Uani 1 1 d .
H2 H 0.6084 0.8741 0.4084 0.022 Uiso 1 1 calc R
C3 C 0.80523(14) 0.87267(16) 0.42161(12) 0.0145(4) Uani 1 1 d .
C4 C 0.94722(14) 0.78750(16) 0.44204(13) 0.0157(4) Uani 1 1 d .
C5 C 0.98896(15) 0.73097(16) 0.40969(12) 0.0161(4) Uani 1 1 d .
C6 C 0.70891(16) 0.98361(17) 0.47450(13) 0.0194(5) Uani 1 1 d .
C7 C 0.79751(16) 1.01621(17) 0.49587(13) 0.0199(5) Uani 1 1 d .
H7 H 0.8254 1.0754 0.5285 0.024 Uiso 1 1 calc R
C8 C 1.00246(15) 0.80888(16) 0.52568(12) 0.0176(5) Uani 1 1 d .
H8 H 0.9750 0.8416 0.5487 0.021 Uiso 1 1 calc R
C9 C 1.09762(15) 0.78194(16) 0.57462(13) 0.0194(5) Uani 1 1 d .
H9 H 1.1331 0.7976 0.6300 0.023 Uiso 1 1 calc R
C10 C 1.14149(15) 0.73202(17) 0.54300(13) 0.0197(5) Uani 1 1 d .
C11 C 1.08542(15) 0.70624(17) 0.46082(13) 0.0194(5) Uani 1 1 d .
H11 H 1.1131 0.6711 0.4389 0.023 Uiso 1 1 calc R
C12 C 1.24570(16) 0.70545(19) 0.59647(15) 0.0284(5) Uani 1 1 d .
H12A H 1.2700 0.7029 0.5639 0.043 Uiso 1 1 calc R
H12B H 1.2543 0.6383 0.6217 0.043 Uiso 1 1 calc R
H12C H 1.2791 0.7583 0.6379 0.043 Uiso 1 1 calc R
C13 C 0.53342(15) 0.75170(17) 0.25608(14) 0.0208(5) Uani 1 1 d .
H13 H 0.5083 0.7557 0.2891 0.025 Uiso 1 1 calc R
C14 C 0.50790(16) 0.85288(19) 0.20723(15) 0.0309(6) Uani 1 1 d .
H14A H 0.4401 0.8593 0.1710 0.046 Uiso 1 1 calc R
H14B H 0.5341 0.8514 0.1761 0.046 Uiso 1 1 calc R
H14C H 0.5333 0.9118 0.2438 0.046 Uiso 1 1 calc R
C15 C 0.48932(16) 0.65591(19) 0.19962(14) 0.0280(5) Uani 1 1 d .
H15A H 0.5109 0.6528 0.1650 0.042 Uiso 1 1 calc R
H15B H 0.4214 0.6620 0.1667 0.042 Uiso 1 1 calc R
H15C H 0.5080 0.5931 0.2319 0.042 Uiso 1 1 calc R
C16 C 0.94670(16) 0.73058(18) 0.24118(13) 0.0208(5) Uani 1 1 d .
H16 H 0.9274 0.8045 0.2291 0.025 Uiso 1 1 calc R
C19 C 0.88944(18) 0.49703(19) 0.36556(15) 0.0303(6) Uani 1 1 d .
H19A H 0.9354 0.5208 0.4203 0.046 Uiso 1 1 calc R
H19B H 0.8884 0.4216 0.3644 0.046 Uiso 1 1 calc R
H19C H 0.8279 0.5230 0.3471 0.046 Uiso 1 1 calc R
C20 C 0.91597(16) 0.53808(17) 0.30949(14) 0.0218(5) Uani 1 1 d .
H20 H 0.8663 0.5134 0.2545 0.026 Uiso 1 1 calc R
C21 C 0.88829(17) 0.6723(2) 0.15927(14) 0.0287(5) Uani 1 1 d .
H21A H 0.9091 0.6006 0.1670 0.043 Uiso 1 1 calc R
H21B H 0.8968 0.7057 0.1210 0.043 Uiso 1 1 calc R
H21C H 0.8224 0.6742 0.1386 0.043 Uiso 1 1 calc R
C22 C 1.05319(17) 0.7283(2) 0.27909(15) 0.0289(6) Uani 1 1 d .
H22A H 1.0639 0.7500 0.2392 0.043 Uiso 1 1 calc R
H22B H 1.0769 0.6583 0.2970 0.043 Uiso 1 1 calc R
H22C H 1.0856 0.7753 0.3249 0.043 Uiso 1 1 calc R
C23 C 0.65945(18) 1.04192(18) 0.50525(15) 0.0267(5) Uani 1 1 d .
H23A H 0.6751 1.1152 0.5104 0.040 Uiso 1 1 calc R
H23B H 0.6797 1.0144 0.5575 0.040 Uiso 1 1 calc R
H23C H 0.5921 1.0332 0.4674 0.040 Uiso 1 1 calc R
C24 C 0.60950(18) 0.6074(2) 0.41034(16) 0.0320(6) Uani 1 1 d .
H24A H 0.6159 0.6691 0.4407 0.048 Uiso 1 1 calc R
H24B H 0.6234 0.5462 0.4435 0.048 Uiso 1 1 calc R
H24C H 0.5457 0.6029 0.3621 0.048 Uiso 1 1 calc R
C25 C 0.67881(15) 0.61373(17) 0.38602(13) 0.0206(5) Uani 1 1 d .
H25 H 0.6682 0.5519 0.3526 0.025 Uiso 1 1 calc R
C26 C 0.78088(16) 0.60835(19) 0.46265(14) 0.0266(5) Uani 1 1 d .
H26A H 0.7926 0.5399 0.4868 0.040 Uiso 1 1 calc R
H26B H 0.7898 0.6606 0.5010 0.040 Uiso 1 1 calc R
H26C H 0.8242 0.6212 0.4481 0.040 Uiso 1 1 calc R
C27 C 0.84502(15) 0.96250(16) 0.46959(12) 0.0174(4) Uani 1 1 d .
H27 H 0.9037 0.9864 0.4840 0.021 Uiso 1 1 calc R
C28 C 1.00821(17) 0.48773(19) 0.33168(15) 0.0305(6) Uani 1 1 d .
H28A H 1.0031 0.4127 0.3324 0.046 Uiso 1 1 calc R
H28B H 1.0597 0.5117 0.3846 0.046 Uiso 1 1 calc R
H28C H 1.0199 0.5071 0.2920 0.046 Uiso 1 1 calc R
F1 F 0.25350(12) 0.69190(16) 0.77607(10) 0.0612(5) Uani 1 1 d .
C29 C 0.33054(19) 0.7243(2) 0.84977(15) 0.0346(6) Uani 1 1 d .
C30 C 0.41020(18) 0.6623(2) 0.88860(15) 0.0308(6) Uani 1 1 d .
H30 H 0.4121 0.6007 0.8647 0.037 Uiso 1 1 calc R
C31 C 0.48741(18) 0.6941(2) 0.96415(16) 0.0328(6) Uani 1 1 d .
H31 H 0.5419 0.6529 0.9924 0.039 Uiso 1 1 calc R
C32 C 0.4839(2) 0.7868(2) 0.99777(17) 0.0409(7) Uani 1 1 d .
H32 H 0.5362 0.8085 1.0484 0.049 Uiso 1 1 calc R
C33 C 0.4027(2) 0.8475(2) 0.95614(19) 0.0461(7) Uani 1 1 d .
H33 H 0.4009 0.9105 0.9787 0.055 Uiso 1 1 calc R
C34 C 0.3246(2) 0.8158(2) 0.88182(18) 0.0409(7) Uani 1 1 d .
H34 H 0.2692 0.8556 0.8542 0.049 Uiso 1 1 calc R

loop_
_atom_site_aniso_label
_atom_site_aniso_U_11
_atom_site_aniso_U_22
_atom_site_aniso_U_33
_atom_site_aniso_U_23
_atom_site_aniso_U_13
_atom_site_aniso_U_12
Rh1 0.01290(9) 0.01535(9) 0.01174(9) -0.00179(6) 0.00641(7) -0.00039(6)
Ti1 0.0171(2) 0.0165(2) 0.0153(2) 0.00087(15) 0.00840(17) 0.00031(15)
Cl1 0.0214(3) 0.0278(3) 0.0204(3) -0.0111(2) 0.0090(2) -0.0032(2)
Cl2 0.0235(3) 0.0249(3) 0.0234(3) -0.0015(2) 0.0139(2) -0.0071(2)
Cl3 0.0311(3) 0.0267(3) 0.0175(3) 0.0023(2) 0.0131(3) 0.0047(2)
Cl4 0.0270(3) 0.0231(3) 0.0258(3) 0.0052(2) 0.0170(3) 0.0055(2)
P1 0.0154(3) 0.0168(3) 0.0135(3) 0.0000(2) 0.0083(2) 0.0018(2)
P2 0.0142(3) 0.0158(3) 0.0148(3) -0.0016(2) 0.0082(2) -0.0012(2)
N2 0.0139(9) 0.0164(9) 0.0137(9) -0.0012(7) 0.0084(8) -0.0016(7)
C1 0.0176(11) 0.0143(10) 0.0124(10) 0.0009(8) 0.0078(9) 0.0000(8)
C2 0.0196(11) 0.0207(11) 0.0194(11) 0.0034(9) 0.0137(10) 0.0010(9)
C3 0.0165(11) 0.0164(11) 0.0103(10) 0.0028(8) 0.0076(9) 0.0025(8)
C4 0.0154(11) 0.0145(11) 0.0165(11) 0.0027(8) 0.0087(9) -0.0011(8)
C5 0.0181(11) 0.0151(11) 0.0158(10) 0.0019(9) 0.0101(9) -0.0020(9)
C6 0.0272(12) 0.0187(11) 0.0166(11) 0.0043(9) 0.0152(10) 0.0060(9)
C7 0.0274(12) 0.0151(11) 0.0148(10) -0.0019(9) 0.0108(10) -0.0010(9)
C8 0.0195(11) 0.0170(11) 0.0158(11) 0.0001(9) 0.0100(10) -0.0018(9)
C9 0.0181(11) 0.0195(11) 0.0140(11) 0.0002(9) 0.0054(9) -0.0052(9)
C10 0.0133(11) 0.0191(11) 0.0198(11) 0.0036(9) 0.0056(9) -0.0031(9)
C11 0.0166(11) 0.0187(11) 0.0240(12) 0.0010(9) 0.0123(10) 0.0000(9)
C12 0.0168(12) 0.0316(14) 0.0271(13) 0.0010(11) 0.0070(11) -0.0003(10)
C13 0.0146(11) 0.0232(12) 0.0236(12) -0.0024(9) 0.0104(10) -0.0013(9)
C14 0.0173(12) 0.0289(13) 0.0313(13) 0.0025(11) 0.0053(11) 0.0020(10)
C15 0.0156(12) 0.0298(13) 0.0294(13) -0.0052(11) 0.0076(10) -0.0032(10)
C16 0.0233(12) 0.0234(12) 0.0202(11) 0.0035(9) 0.0151(10) 0.0036(9)
C19 0.0395(15) 0.0217(13) 0.0346(14) 0.0037(11) 0.0241(12) 0.0011(11)
C20 0.0245(12) 0.0177(11) 0.0206(11) -0.0009(9) 0.0115(10) 0.0027(9)
C21 0.0341(14) 0.0347(14) 0.0218(12) 0.0015(11) 0.0189(11) 0.0056(11)
C22 0.0289(13) 0.0357(14) 0.0313(14) 0.0056(11) 0.0228(12) 0.0041(11)
C23 0.0371(14) 0.0230(12) 0.0285(13) 0.0011(10) 0.0239(12) 0.0034(10)
C24 0.0355(14) 0.0331(14) 0.0342(14) 0.0067(11) 0.0241(13) -0.0022(11)
C25 0.0242(12) 0.0172(11) 0.0211(11) 0.0001(9) 0.0135(10) -0.0014(9)
C26 0.0302(13) 0.0249(12) 0.0219(12) 0.0046(10) 0.0134(11) 0.0034(10)
C27 0.0186(11) 0.0178(11) 0.0140(10) 0.0006(9) 0.0084(9) -0.0018(9)
C28 0.0316(14) 0.0233(13) 0.0364(14) 0.0013(11) 0.0195(12) 0.0055(11)
F1 0.0436(10) 0.0822(14) 0.0339(10) 0.0008(9) 0.0086(8) -0.0099(9)
C29 0.0320(14) 0.0445(16) 0.0237(13) 0.0075(12) 0.0139(12) -0.0039(12)
C30 0.0401(15) 0.0287(14) 0.0347(14) 0.0012(11) 0.0279(13) -0.0031(11)
C31 0.0306(14) 0.0428(16) 0.0330(14) 0.0084(12) 0.0230(12) 0.0044(12)
C32 0.0412(17) 0.0539(19) 0.0314(15) -0.0092(13) 0.0232(14) -0.0114(14)
C33 0.064(2) 0.0334(16) 0.0568(19) -0.0051(14) 0.0445(18) 0.0003(15)
C34 0.0446(17) 0.0404(17) 0.0451(17) 0.0170(14) 0.0302(15) 0.0123(13)

loop_
_atom_type_symbol
_atom_type_description
_atom_type_scat_dispersion_real
_atom_type_scat_dispersion_imag
_atom_type_scat_source
C C 0.0033 0.0016 'International Tables Vol C Tables 4.2.6.8 and 6.1.1.4'
H H 0.0000 0.0000 'International Tables Vol C Tables 4.2.6.8 and 6.1.1.4'
Cl Cl 0.1484 0.1585 'International Tables Vol C Tables 4.2.6.8 and 6.1.1.4'
F F 0.0171 0.0103 'International Tables Vol C Tables 4.2.6.8 and 6.1.1.4'
N N 0.0061 0.0033 'International Tables Vol C Tables 4.2.6.8 and 6.1.1.4'
P P 0.1023 0.0942 'International Tables Vol C Tables 4.2.6.8 and 6.1.1.4'
Rh Rh -1.1178 0.9187 'International Tables Vol C Tables 4.2.6.8 and 6.1.1.4'
Ti Ti 0.2776 0.4457 'International Tables Vol C Tables 4.2.6.8 and 6.1.1.4'

loop_
_geom_angle_atom_site_label_1
_geom_angle_atom_site_label_2
_geom_angle_atom_site_label_3
_geom_angle
N2 Rh1 P2 84.21(5)
N2 Rh1 Cl1 178.15(5)
P2 Rh1 Cl1 97.45(2)
N2 Rh1 P1 84.32(5)
P2 Rh1 P1 154.59(2)
Cl1 Rh1 P1 93.84(2)
N2 Rh1 Ti1 57.84(5)
P2 Rh1 Ti1 102.982(17)
Cl1 Rh1 Ti1 122.357(19)
P1 Rh1 Ti1 89.854(18)
N2 Ti1 Cl4 108.42(5)
N2 Ti1 Cl3 147.44(5)
Cl4 Ti1 Cl3 100.35(2)
N2 Ti1 Cl2 88.66(5)
Cl4 Ti1 Cl2 108.33(3)
Cl3 Ti1 Cl2 96.63(3)
N2 Ti1 Rh1 54.42(5)
Cl4 Ti1 Rh1 120.10(2)
Cl3 Ti1 Rh1 97.97(2)
Cl2 Ti1 Rh1 125.39(2)
C5 P1 C16 111.07(10)
C5 P1 C20 107.35(10)
C16 P1 C20 108.36(10)
C5 P1 Rh1 97.66(7)
C16 P1 Rh1 125.29(7)
C20 P1 Rh1 105.67(7)
C1 P2 C13 109.11(10)
C1 P2 C25 105.68(10)
C13 P2 C25 105.09(10)
C1 P2 Rh1 99.63(7)
C13 P2 Rh1 126.16(8)
C25 P2 Rh1 109.61(7)
C4 N2 C3 118.38(16)
C4 N2 Rh1 114.96(13)
C3 N2 Rh1 117.66(13)
C4 N2 Ti1 125.61(13)
C3 N2 Ti1 102.70(12)
Rh1 N2 Ti1 67.73(5)
C2 C1 C3 119.43(19)
C2 C1 P2 124.26(16)
C3 C1 P2 116.10(15)
C6 C2 C1 121.7(2)
C6 C2 H2 119.2
C1 C2 H2 119.2
C27 C3 C1 119.17(19)
C27 C3 N2 120.94(18)
C1 C3 N2 119.37(18)
C8 C4 C5 118.38(19)
C8 C4 N2 123.07(18)
C5 C4 N2 118.54(18)
C11 C5 C4 118.97(19)
C11 C5 P1 124.00(17)
C4 C5 P1 116.72(15)
C2 C6 C7 117.92(19)
C2 C6 C23 121.5(2)
C7 C6 C23 120.6(2)
C27 C7 C6 121.5(2)
C27 C7 H7 119.3
C6 C7 H7 119.3
C9 C8 C4 120.8(2)
C9 C8 H8 119.6
C4 C8 H8 119.6
C8 C9 C10 121.6(2)
C8 C9 H9 119.2
C10 C9 H9 119.2
C11 C10 C9 117.4(2)
C11 C10 C12 121.4(2)
C9 C10 C12 121.2(2)
C10 C11 C5 122.6(2)
C10 C11 H11 118.7
C5 C11 H11 118.7
C10 C12 H12A 109.5
C10 C12 H12B 109.5
H12A C12 H12B 109.5
C10 C12 H12C 109.5
H12A C12 H12C 109.5
H12B C12 H12C 109.5
C14 C13 C15 111.1(2)
C14 C13 P2 111.91(15)
C15 C13 P2 108.55(15)
C14 C13 H13 108.4
C15 C13 H13 108.4
P2 C13 H13 108.4
C13 C14 H14A 109.5
C13 C14 H14B 109.5
H14A C14 H14B 109.5
C13 C14 H14C 109.5
H14A C14 H14C 109.5
H14B C14 H14C 109.5
C13 C15 H15A 109.5
C13 C15 H15B 109.5
H15A C15 H15B 109.5
C13 C15 H15C 109.5
H15A C15 H15C 109.5
H15B C15 H15C 109.5
C22 C16 C21 112.43(19)
C22 C16 P1 116.68(16)
C21 C16 P1 108.37(16)
C22 C16 H16 106.2
C21 C16 H16 106.2
P1 C16 H16 106.2
C20 C19 H19A 109.5
C20 C19 H19B 109.5
H19A C19 H19B 109.5
C20 C19 H19C 109.5
H19A C19 H19C 109.5
H19B C19 H19C 109.5
C28 C20 C19 110.27(19)
C28 C20 P1 117.41(16)
C19 C20 P1 109.49(15)
C28 C20 H20 106.3
C19 C20 H20 106.3
P1 C20 H20 106.3
C16 C21 H21A 109.5
C16 C21 H21B 109.5
H21A C21 H21B 109.5
C16 C21 H21C 109.5
H21A C21 H21C 109.5
H21B C21 H21C 109.5
C16 C22 H22A 109.5
C16 C22 H22B 109.5
H22A C22 H22B 109.5
C16 C22 H22C 109.5
H22A C22 H22C 109.5
H22B C22 H22C 109.5
C6 C23 H23A 109.5
C6 C23 H23B 109.5
H23A C23 H23B 109.5
C6 C23 H23C 109.5
H23A C23 H23C 109.5
H23B C23 H23C 109.5
C25 C24 H24A 109.5
C25 C24 H24B 109.5
H24A C24 H24B 109.5
C25 C24 H24C 109.5
H24A C24 H24C 109.5
H24B C24 H24C 109.5
C26 C25 C24 109.56(19)
C26 C25 P2 110.21(15)
C24 C25 P2 113.83(16)
C26 C25 H25 107.7
C24 C25 H25 107.7
P2 C25 H25 107.7
C25 C26 H26A 109.5
C25 C26 H26B 109.5
H26A C26 H26B 109.5
C25 C26 H26C 109.5
H26A C26 H26C 109.5
H26B C26 H26C 109.5
C7 C27 C3 120.3(2)
C7 C27 H27 119.9
C3 C27 H27 119.9
C20 C28 H28A 109.5
C20 C28 H28B 109.5
H28A C28 H28B 109.5
C20 C28 H28C 109.5
H28A C28 H28C 109.5
H28B C28 H28C 109.5
C34 C29 F1 118.6(3)
C34 C29 C30 123.1(3)
F1 C29 C30 118.2(3)
C29 C30 C31 118.1(2)
C29 C30 H30 120.9
C31 C30 H30 120.9
C32 C31 C30 120.1(3)
C32 C31 H31 119.9
C30 C31 H31 119.9
C31 C32 C33 119.9(3)
C31 C32 H32 120.1
C33 C32 H32 120.1
C34 C33 C32 120.7(3)
C34 C33 H33 119.7
C32 C33 H33 119.7
C29 C34 C33 118.0(3)
C29 C34 H34 121.0
C33 C34 H34 121.0

loop_
_geom_bond_atom_site_label_1
_geom_bond_atom_site_label_2
_geom_bond_distance
Rh1 N2 2.0547(17)
Rh1 P2 2.3142(6)
Rh1 Cl1 2.3232(6)
Rh1 P1 2.3354(6)
Rh1 Ti1 2.3379(4)
Ti1 N2 2.1387(17)
Ti1 Cl4 2.2345(7)
Ti1 Cl3 2.2664(7)
Ti1 Cl2 2.2729(7)
P1 C5 1.815(2)
P1 C16 1.847(2)
P1 C20 1.852(2)
P2 C1 1.817(2)
P2 C13 1.842(2)
P2 C25 1.858(2)
N2 C4 1.441(3)
N2 C3 1.455(3)
C1 C2 1.396(3)
C1 C3 1.400(3)
C2 C6 1.389(3)
C2 H2 0.9300
C3 C27 1.394(3)
C4 C8 1.398(3)
C4 C5 1.413(3)
C5 C11 1.397(3)
C6 C7 1.392(3)
C6 C23 1.506(3)
C7 C27 1.384(3)
C7 H7 0.9300
C8 C9 1.385(3)
C8 H8 0.9300
C9 C10 1.390(3)
C9 H9 0.9300
C10 C11 1.387(3)
C10 C12 1.508(3)
C11 H11 0.9300
C12 H12A 0.9600
C12 H12B 0.9600
C12 H12C 0.9600
C13 C14 1.521(3)
C13 C15 1.534(3)
C13 H13 0.9800
C14 H14A 0.9600
C14 H14B 0.9600
C14 H14C 0.9600
C15 H15A 0.9600
C15 H15B 0.9600
C15 H15C 0.9600
C16 C22 1.531(3)
C16 C21 1.535(3)
C16 H16 0.9800
C19 C20 1.531(3)
C19 H19A 0.9600
C19 H19B 0.9600
C19 H19C 0.9600
C20 C28 1.525(3)
C20 H20 0.9800
C21 H21A 0.9600
C21 H21B 0.9600
C21 H21C 0.9600
C22 H22A 0.9600
C22 H22B 0.9600
C22 H22C 0.9600
C23 H23A 0.9600
C23 H23B 0.9600
C23 H23C 0.9600
C24 C25 1.532(3)
C24 H24A 0.9600
C24 H24B 0.9600
C24 H24C 0.9600
C25 C26 1.532(3)
C25 H25 0.9800
C26 H26A 0.9600
C26 H26B 0.9600
C26 H26C 0.9600
C27 H27 0.9300
C28 H28A 0.9600
C28 H28B 0.9600
C28 H28C 0.9600
F1 C29 1.362(3)
C29 C34 1.362(4)
C29 C30 1.372(4)
C30 C31 1.381(4)
C30 H30 0.9300
C31 C32 1.377(4)
C31 H31 0.9300
C32 C33 1.382(4)
C32 H32 0.9300
C33 C34 1.373(4)
C33 H33 0.9300
C34 H34 0.9300

loop_
_geom_torsion_atom_site_label_1
_geom_torsion_atom_site_label_2
_geom_torsion_atom_site_label_3
_geom_torsion_atom_site_label_4
_geom_torsion
P2 Rh1 Ti1 N2 74.50(6)
Cl1 Rh1 Ti1 N2 -177.83(6)
P1 Rh1 Ti1 N2 -83.37(6)
N2 Rh1 Ti1 Cl4 -91.97(6)
P2 Rh1 Ti1 Cl4 -17.47(3)
Cl1 Rh1 Ti1 Cl4 90.21(3)
P1 Rh1 Ti1 Cl4 -175.34(3)
N2 Rh1 Ti1 Cl3 161.12(6)
P2 Rh1 Ti1 Cl3 -124.38(2)
Cl1 Rh1 Ti1 Cl3 -16.71(3)
P1 Rh1 Ti1 Cl3 77.75(2)
N2 Rh1 Ti1 Cl2 57.09(6)
P2 Rh1 Ti1 Cl2 131.59(3)
Cl1 Rh1 Ti1 Cl2 -120.74(3)
P1 Rh1 Ti1 Cl2 -26.29(3)
N2 Rh1 P1 C5 17.04(8)
P2 Rh1 P1 C5 -46.49(9)
Cl1 Rh1 P1 C5 -162.85(7)
Ti1 Rh1 P1 C5 74.72(7)
N2 Rh1 P1 C16 -105.62(10)
P2 Rh1 P1 C16 -169.15(9)
Cl1 Rh1 P1 C16 74.49(9)
Ti1 Rh1 P1 C16 -47.94(9)
N2 Rh1 P1 C20 127.55(9)
P2 Rh1 P1 C20 64.02(9)
Cl1 Rh1 P1 C20 -52.34(8)
Ti1 Rh1 P1 C20 -174.77(8)
N2 Rh1 P2 C1 13.47(8)
Cl1 Rh1 P2 C1 -167.35(7)
P1 Rh1 P2 C1 77.02(8)
Ti1 Rh1 P2 C1 -41.61(7)
N2 Rh1 P2 C13 135.84(10)
Cl1 Rh1 P2 C13 -44.98(9)
P1 Rh1 P2 C13 -160.61(9)
Ti1 Rh1 P2 C13 80.75(9)
N2 Rh1 P2 C25 -97.10(9)
Cl1 Rh1 P2 C25 82.08(8)
P1 Rh1 P2 C25 -33.55(9)
Ti1 Rh1 P2 C25 -152.18(8)
P2 Rh1 N2 C4 130.48(13)
P1 Rh1 N2 C4 -26.81(13)
Ti1 Rh1 N2 C4 -120.22(14)
P2 Rh1 N2 C3 -16.23(13)
P1 Rh1 N2 C3 -173.52(14)
Ti1 Rh1 N2 C3 93.07(14)
P2 Rh1 N2 Ti1 -109.30(4)
P1 Rh1 N2 Ti1 93.41(3)
Cl4 Ti1 N2 C4 -140.16(15)
Cl3 Ti1 N2 C4 68.98(19)
Cl2 Ti1 N2 C4 -31.27(15)
Rh1 Ti1 N2 C4 105.53(16)
Cl4 Ti1 N2 C3 -0.65(13)
Cl3 Ti1 N2 C3 -151.51(10)
Cl2 Ti1 N2 C3 108.24(12)
Rh1 Ti1 N2 C3 -114.96(13)
Cl4 Ti1 N2 Rh1 114.31(4)
Cl3 Ti1 N2 Rh1 -36.55(10)
Cl2 Ti1 N2 Rh1 -136.80(4)
C13 P2 C1 C2 29.2(2)
C25 P2 C1 C2 -83.35(19)
Rh1 P2 C1 C2 163.00(17)
C13 P2 C1 C3 -145.43(16)
C25 P2 C1 C3 102.02(16)
Rh1 P2 C1 C3 -11.63(16)
C3 C1 C2 C6 0.1(3)
P2 C1 C2 C6 -174.36(16)
C2 C1 C3 C27 -2.2(3)
P2 C1 C3 C27 172.69(15)
C2 C1 C3 N2 -174.03(18)
P2 C1 C3 N2 0.9(2)
C4 N2 C3 C27 55.9(3)
Rh1 N2 C3 C27 -158.50(15)
Ti1 N2 C3 C27 -87.19(19)
C4 N2 C3 C1 -132.38(19)
Rh1 N2 C3 C1 13.2(2)
Ti1 N2 C3 C1 84.49(18)
C3 N2 C4 C8 -4.5(3)
Rh1 N2 C4 C8 -150.91(16)
Ti1 N2 C4 C8 129.50(18)
C3 N2 C4 C5 175.85(18)
Rh1 N2 C4 C5 29.4(2)
Ti1 N2 C4 C5 -50.2(2)
C8 C4 C5 C11 -5.2(3)
N2 C4 C5 C11 174.50(18)
C8 C4 C5 P1 168.63(15)
N2 C4 C5 P1 -11.7(2)
C16 P1 C5 C11 -62.1(2)
C20 P1 C5 C11 56.2(2)
Rh1 P1 C5 C11 165.33(17)
C16 P1 C5 C4 124.40(16)
C20 P1 C5 C4 -117.29(17)
Rh1 P1 C5 C4 -8.17(16)
C1 C2 C6 C7 1.6(3)
C1 C2 C6 C23 -178.3(2)
C2 C6 C7 C27 -1.1(3)
C23 C6 C7 C27 178.7(2)
C5 C4 C8 C9 4.5(3)
N2 C4 C8 C9 -175.16(19)
C4 C8 C9 C10 -0.7(3)
C8 C9 C10 C11 -2.5(3)
C8 C9 C10 C12 178.5(2)
C9 C10 C11 C5 1.7(3)
C12 C10 C11 C5 -179.3(2)
C4 C5 C11 C10 2.2(3)
P1 C5 C11 C10 -171.21(17)
C1 P2 C13 C14 61.32(19)
C25 P2 C13 C14 174.25(16)
Rh1 P2 C13 C14 -56.88(19)
C1 P2 C13 C15 -175.65(15)
C25 P2 C13 C15 -62.72(18)
Rh1 P2 C13 C15 66.15(18)
C5 P1 C16 C22 41.9(2)
C20 P1 C16 C22 -75.84(19)
Rh1 P1 C16 C22 158.46(14)
C5 P1 C16 C21 169.93(15)
C20 P1 C16 C21 52.24(18)
Rh1 P1 C16 C21 -73.47(17)
C5 P1 C20 C28 -69.08(19)
C16 P1 C20 C28 51.0(2)
Rh1 P1 C20 C28 -172.54(15)
C5 P1 C20 C19 57.61(18)
C16 P1 C20 C19 177.65(16)
Rh1 P1 C20 C19 -45.85(17)
C1 P2 C25 C26 -47.03(18)
C13 P2 C25 C26 -162.37(15)
Rh1 P2 C25 C26 59.49(16)
C1 P2 C25 C24 76.51(18)
C13 P2 C25 C24 -38.82(19)
Rh1 P2 C25 C24 -176.96(15)
C6 C7 C27 C3 -1.0(3)
C1 C3 C27 C7 2.6(3)
N2 C3 C27 C7 174.34(18)
C34 C29 C30 C31 0.7(4)
F1 C29 C30 C31 -178.5(2)
C29 C30 C31 C32 -1.4(4)
C30 C31 C32 C33 0.6(4)
C31 C32 C33 C34 0.8(4)
F1 C29 C34 C33 180.0(2)
C30 C29 C34 C33 0.7(4)
C32 C33 C34 C29 -1.5(4)
